data_7024041
loop_
_publ_author_name
'Gomes, Clara S. B.'
'Suresh, D.'
'Gomes, Pedro T.'
'Veiros, Luis F.'
'Duarte, M. Teresa'
'Nunes, Teresa G.'
'Oliveira, M Concei\,c\~ao'

_publ_section_title
;
 Sodium complexes containing 2-iminopyrrolyl ligands: the influence of
 steric hindrance in the formation of coordination polymers.
;
_journal_issue 3
_journal_name_full 'Dalton transactions (Cambridge, England : 2003)'
_journal_page_first 736
_journal_page_last 748
_journal_paper_doi 10.1039/b905948b
_journal_volume 39
_journal_year 2010
_chemical_formula_moiety 'C42 H62 N4 Na2 O2'
_chemical_formula_sum 'C42 H62 N4 Na2 O2'
_chemical_formula_weight 700.94
_space_group_IT_number 14
_symmetry_cell_setting monoclinic
_symmetry_Int_Tables_number 14
_symmetry_space_group_name_Hall '-P 2yn'
_symmetry_space_group_name_H-M 'P 1 21/n 1'
_atom_sites_solution_hydrogens geom
_atom_sites_solution_primary direct
_atom_sites_solution_secondary difmap
_audit_creation_method SHELXL-97
_cell_angle_alpha 90.00
_cell_angle_beta 95.563(16)
_cell_angle_gamma 90.00
_cell_formula_units_Z 2
_cell_length_a 11.704(6)
_cell_length_b 10.390(4)
_cell_length_c 17.231(7)
_cell_measurement_reflns_used 3703
_cell_measurement_temperature 150(2)
_cell_measurement_theta_max 25.14
_cell_measurement_theta_min 2.81
_cell_volume 2085.5(16)
_computing_cell_refinement 'BRUKER SMART'
_computing_data_collection 'BRUKER SMART'
_computing_data_reduction 'BRUKER SAINT'
_computing_molecular_graphics ORTEP
_computing_publication_material enCIFer
_computing_structure_refinement 'SHELXL-97 (Sheldrick, 1997)'
_computing_structure_solution SIR2004
_diffrn_ambient_temperature 150(2)
_diffrn_measured_fraction_theta_full 0.994
_diffrn_measured_fraction_theta_max 0.994
_diffrn_measurement_device_type 'CCD Area Detector'
_diffrn_measurement_method 'phi and omega scans'
_diffrn_radiation_monochromator graphite
_diffrn_radiation_probe x-ray
_diffrn_radiation_type MoK\a
_diffrn_radiation_wavelength 0.71073
_diffrn_reflns_av_R_equivalents 0.1586
_diffrn_reflns_av_sigmaI/netI 0.1332
_diffrn_reflns_limit_h_max 13
_diffrn_reflns_limit_h_min -13
_diffrn_reflns_limit_k_max 11
_diffrn_reflns_limit_k_min -12
_diffrn_reflns_limit_l_max 20
_diffrn_reflns_limit_l_min -20
_diffrn_reflns_number 27062
_diffrn_reflns_theta_full 25.14
_diffrn_reflns_theta_max 25.14
_diffrn_reflns_theta_min 2.81
_diffrn_source 'fine-focus sealed tube'
_exptl_absorpt_coefficient_mu 0.086
_exptl_absorpt_correction_T_max 0.9983
_exptl_absorpt_correction_T_min 0.9631
_exptl_absorpt_correction_type multi-scan
_exptl_absorpt_process_details 'SADABS (Sheldrick, 1996)'
_exptl_crystal_colour 'pale pink'
_exptl_crystal_density_diffrn 1.116
_exptl_crystal_density_method 'not measured'
_exptl_crystal_description plate
_exptl_crystal_F_000 760
_exptl_crystal_size_max 0.44
_exptl_crystal_size_mid 0.10
_exptl_crystal_size_min 0.02
_refine_diff_density_max 0.247
_refine_diff_density_min -0.225
_refine_diff_density_rms 0.057
_refine_ls_extinction_coef 0.0090(15)
_refine_ls_extinction_expression Fc^*^=kFc[1+0.001xFc^2^\l^3^/sin(2\q)]^-1/4^
_refine_ls_extinction_method SHELXL
_refine_ls_goodness_of_fit_ref 0.978
_refine_ls_hydrogen_treatment constr
_refine_ls_matrix_type full
_refine_ls_number_parameters 227
_refine_ls_number_reflns 3703
_refine_ls_number_restraints 0
_refine_ls_restrained_S_all 0.978
_refine_ls_R_factor_all 0.1655
_refine_ls_R_factor_gt 0.0566
_refine_ls_shift/su_max 0.006
_refine_ls_shift/su_mean 0.001
_refine_ls_structure_factor_coef Fsqd
_refine_ls_weighting_details 'calc w=1/[\s^2^(Fo^2^)+(0.0571P)^2^+0.8197P] where P=(Fo^2^+2Fc^2^)/3'
_refine_ls_weighting_scheme calc
_refine_ls_wR_factor_gt 0.1133
_refine_ls_wR_factor_ref 0.1539
_reflns_number_gt 1758
_reflns_number_total 3703
_reflns_threshold_expression >2sigma(I)
_cod_data_source_file b905948b.txt
_cod_data_source_block Compound_4
_cod_original_sg_symbol_H-M 'P 21/n'
_cod_database_code 7024041

loop_
_symmetry_equiv_pos_as_xyz
'x, y, z'
'-x+1/2, y+1/2, -z+1/2'
'-x, -y, -z'
'x-1/2, -y-1/2, z-1/2'

loop_
_atom_site_label
_atom_site_type_symbol
_atom_site_fract_x
_atom_site_fract_y
_atom_site_fract_z
_atom_site_U_iso_or_equiv
_atom_site_adp_type
_atom_site_occupancy
_atom_site_symmetry_multiplicity
_atom_site_calc_flag
_atom_site_refinement_flags
C2 C 0.9995(3) 0.7934(3) 0.89494(19) 0.0201(8) Uani 1 1 d .
C5 C 1.1751(3) 0.8152(3) 0.9438(2) 0.0286(9) Uani 1 1 d .
H5 H 1.2400 0.8421 0.9749 0.034 Uiso 1 1 calc R
C8 C 0.6534(3) 0.9957(3) 0.87995(19) 0.0252(9) Uani 1 1 d .
C6 C 0.8781(3) 0.8099(3) 0.8869(2) 0.0232(8) Uani 1 1 d .
H6 H 0.8359 0.7687 0.8456 0.028 Uiso 1 1 calc R
C3 C 1.0657(3) 0.7134(3) 0.8522(2) 0.0290(9) Uani 1 1 d .
H3 H 1.0395 0.6612 0.8104 0.035 Uiso 1 1 calc R
C12 C 0.6327(3) 0.7932(3) 0.9500(2) 0.0295(9) Uani 1 1 d .
C4 C 1.1778(3) 0.7267(3) 0.8842(2) 0.0325(10) Uani 1 1 d .
H4 H 1.2420 0.6848 0.8687 0.039 Uiso 1 1 calc R
C13 C 0.7304(3) 1.0986(3) 0.85002(19) 0.0254(9) Uani 1 1 d .
H13 H 0.8009 1.1012 0.8857 0.030 Uiso 1 1 calc R
C7 C 0.7018(3) 0.8873(3) 0.91979(19) 0.0241(9) Uani 1 1 d .
C9 C 0.5348(3) 1.0055(3) 0.8699(2) 0.0326(9) Uani 1 1 d .
H9 H 0.5010 1.0762 0.8437 0.039 Uiso 1 1 calc R
C11 C 0.5147(3) 0.8082(4) 0.9379(2) 0.0340(10) Uani 1 1 d .
H11 H 0.4673 0.7466 0.9574 0.041 Uiso 1 1 calc R
C15 C 0.7646(3) 1.0630(3) 0.7695(2) 0.0372(10) Uani 1 1 d .
H15A H 0.8136 1.1288 0.7518 0.056 Uiso 1 1 calc R
H15B H 0.6969 1.0556 0.7335 0.056 Uiso 1 1 calc R
H15C H 0.8048 0.9824 0.7725 0.056 Uiso 1 1 calc R
C10 C 0.4660(3) 0.9121(4) 0.8980(2) 0.0368(10) Uani 1 1 d .
H10 H 0.3865 0.9194 0.8898 0.044 Uiso 1 1 calc R
C20 C 0.8954(4) 0.8192(4) 1.2288(2) 0.0512(12) Uani 1 1 d .
H20A H 0.9556 0.8173 1.2717 0.061 Uiso 1 1 calc R
H20B H 0.8347 0.7613 1.2411 0.061 Uiso 1 1 calc R
C21 C 0.9806(4) 0.6492(4) 1.1642(2) 0.0477(12) Uani 1 1 d .
H21A H 0.9193 0.5926 1.1770 0.057 Uiso 1 1 calc R
H21B H 1.0432 0.6423 1.2052 0.057 Uiso 1 1 calc R
C22 C 1.0210(3) 0.6096(4) 1.0880(2) 0.0452(11) Uani 1 1 d .
H22A H 1.0487 0.5226 1.0917 0.068 Uiso 1 1 calc R
H22B H 1.0819 0.6657 1.0756 0.068 Uiso 1 1 calc R
H22C H 0.9585 0.6152 1.0477 0.068 Uiso 1 1 calc R
C14 C 0.6782(3) 1.2335(3) 0.8485(2) 0.0383(10) Uani 1 1 d .
H14A H 0.7311 1.2937 0.8294 0.057 Uiso 1 1 calc R
H14B H 0.6629 1.2576 0.9003 0.057 Uiso 1 1 calc R
H14C H 0.6079 1.2340 0.8148 0.057 Uiso 1 1 calc R
C16 C 0.6838(3) 0.6793(3) 0.9961(2) 0.0371(10) Uani 1 1 d .
H16 H 0.7670 0.6930 1.0036 0.045 Uiso 1 1 calc R
C18 C 0.6421(4) 0.6697(4) 1.0767(2) 0.0614(14) Uani 1 1 d .
H18A H 0.6778 0.5974 1.1039 0.092 Uiso 1 1 calc R
H18B H 0.5603 0.6587 1.0717 0.092 Uiso 1 1 calc R
H18C H 0.6618 0.7471 1.1053 0.092 Uiso 1 1 calc R
N2 N 0.8234(2) 0.8785(2) 0.93345(16) 0.0235(7) Uani 1 1 d .
N1 N 1.0679(2) 0.8585(2) 0.95217(16) 0.0227(7) Uani 1 1 d .
O1 O 0.9400(2) 0.7790(2) 1.15897(14) 0.0370(7) Uani 1 1 d .
Na1 Na 0.94749(12) 0.91091(12) 1.05315(7) 0.0283(4) Uani 1 1 d .
C17 C 0.6642(4) 0.5535(4) 0.9523(3) 0.0687(15) Uani 1 1 d .
H17A H 0.6990 0.4845 0.9832 0.103 Uiso 1 1 calc R
H17B H 0.6979 0.5583 0.9038 0.103 Uiso 1 1 calc R
H17C H 0.5832 0.5381 0.9423 0.103 Uiso 1 1 calc R
C19 C 0.8491(5) 0.9536(4) 1.2180(3) 0.0834(19) Uani 1 1 d .
H19A H 0.8188 0.9814 1.2651 0.125 Uiso 1 1 calc R
H19B H 0.7891 0.9547 1.1759 0.125 Uiso 1 1 calc R
H19C H 0.9097 1.0105 1.2063 0.125 Uiso 1 1 calc R

loop_
_atom_site_aniso_label
_atom_site_aniso_U_11
_atom_site_aniso_U_22
_atom_site_aniso_U_33
_atom_site_aniso_U_23
_atom_site_aniso_U_13
_atom_site_aniso_U_12
C2 0.022(2) 0.0146(18) 0.023(2) -0.0001(15) 0.0021(17) -0.0027(15)
C5 0.023(2) 0.037(2) 0.027(2) -0.0004(18) 0.0047(17) 0.0014(18)
C8 0.029(2) 0.026(2) 0.021(2) -0.0033(15) -0.0006(17) -0.0003(16)
C6 0.029(2) 0.0180(18) 0.022(2) 0.0001(16) -0.0012(17) -0.0055(16)
C3 0.035(3) 0.026(2) 0.027(2) -0.0015(17) 0.0033(19) 0.0005(18)
C12 0.029(2) 0.030(2) 0.031(2) -0.0025(17) 0.0062(18) -0.0032(18)
C4 0.032(3) 0.033(2) 0.034(2) 0.0034(18) 0.011(2) 0.0088(18)
C13 0.029(2) 0.0220(19) 0.024(2) 0.0041(16) -0.0015(17) 0.0003(17)
C7 0.024(2) 0.025(2) 0.023(2) -0.0066(16) 0.0044(17) 0.0009(16)
C9 0.030(2) 0.036(2) 0.031(2) 0.0027(18) -0.0010(18) 0.0089(18)
C11 0.028(2) 0.034(2) 0.040(2) 0.0026(19) 0.0088(19) -0.0072(18)
C15 0.046(3) 0.033(2) 0.033(2) 0.0042(18) 0.004(2) 0.0003(19)
C10 0.023(2) 0.049(3) 0.038(2) 0.001(2) 0.0023(19) 0.000(2)
C20 0.073(3) 0.048(3) 0.035(3) 0.008(2) 0.019(2) 0.006(2)
C21 0.063(3) 0.029(2) 0.054(3) 0.014(2) 0.017(2) 0.012(2)
C22 0.050(3) 0.033(2) 0.054(3) 0.005(2) 0.009(2) 0.012(2)
C14 0.045(3) 0.027(2) 0.042(3) 0.0029(18) 0.000(2) 0.0051(18)
C16 0.030(2) 0.033(2) 0.049(3) 0.012(2) 0.010(2) -0.0032(18)
C18 0.078(4) 0.059(3) 0.048(3) 0.014(2) 0.007(3) 0.011(3)
N2 0.0231(19) 0.0210(16) 0.0269(17) 0.0004(13) 0.0045(14) -0.0012(13)
N1 0.0241(18) 0.0204(15) 0.0246(17) 0.0011(13) 0.0070(14) -0.0017(13)
O1 0.0545(19) 0.0322(15) 0.0260(15) 0.0073(12) 0.0129(13) 0.0064(13)
Na1 0.0353(9) 0.0265(7) 0.0240(8) 0.0015(6) 0.0071(6) -0.0008(7)
C17 0.116(5) 0.035(3) 0.056(3) 0.003(2) 0.017(3) 0.015(3)
C19 0.153(6) 0.045(3) 0.061(3) 0.007(2) 0.061(4) 0.021(3)

loop_
_atom_type_symbol
_atom_type_description
_atom_type_scat_dispersion_real
_atom_type_scat_dispersion_imag
_atom_type_scat_source
C C 0.0033 0.0016 'International Tables Vol C Tables 4.2.6.8 and 6.1.1.4'
H H 0.0000 0.0000 'International Tables Vol C Tables 4.2.6.8 and 6.1.1.4'
N N 0.0061 0.0033 'International Tables Vol C Tables 4.2.6.8 and 6.1.1.4'
O O 0.0106 0.0060 'International Tables Vol C Tables 4.2.6.8 and 6.1.1.4'
Na Na 0.0362 0.0249 'International Tables Vol C Tables 4.2.6.8 and 6.1.1.4'

loop_
_geom_angle_atom_site_label_1
_geom_angle_atom_site_label_2
_geom_angle_atom_site_label_3
_geom_angle
_geom_angle_site_symmetry_1
_geom_angle_site_symmetry_3
N1 C2 C3 110.7(3) . .
N1 C2 C6 120.9(3) . .
C3 C2 C6 128.3(3) . .
N1 C2 Na1 48.01(16) . .
C3 C2 Na1 149.9(2) . .
C6 C2 Na1 76.11(19) . .
N1 C5 C4 112.9(3) . .
N1 C5 H5 123.5 . .
C4 C5 H5 123.5 . .
C9 C8 C7 118.0(3) . .
C9 C8 C13 121.7(3) . .
C7 C8 C13 120.3(3) . .
N2 C6 C2 123.8(3) . .
N2 C6 Na1 48.37(17) . .
C2 C6 Na1 77.28(19) . .
N2 C6 H6 118.1 . .
C2 C6 H6 118.1 . .
Na1 C6 H6 159.9 . .
C4 C3 C2 106.6(3) . .
C4 C3 H3 126.7 . .
C2 C3 H3 126.7 . .
C11 C12 C7 118.0(3) . .
C11 C12 C16 120.2(3) . .
C7 C12 C16 121.8(3) . .
C3 C4 C5 105.9(3) . .
C3 C4 H4 127.1 . .
C5 C4 H4 127.1 . .
C8 C13 C15 110.8(3) . .
C8 C13 C14 113.7(3) . .
C15 C13 C14 110.3(3) . .
C8 C13 H13 107.3 . .
C15 C13 H13 107.3 . .
C14 C13 H13 107.3 . .
C12 C7 C8 121.3(3) . .
C12 C7 N2 119.9(3) . .
C8 C7 N2 118.7(3) . .
C10 C9 C8 121.1(3) . .
C10 C9 H9 119.5 . .
C8 C9 H9 119.5 . .
C10 C11 C12 121.5(3) . .
C10 C11 H11 119.3 . .
C12 C11 H11 119.3 . .
C13 C15 H15A 109.5 . .
C13 C15 H15B 109.5 . .
H15A C15 H15B 109.5 . .
C13 C15 H15C 109.5 . .
H15A C15 H15C 109.5 . .
H15B C15 H15C 109.5 . .
C11 C10 C9 120.1(4) . .
C11 C10 H10 120.0 . .
C9 C10 H10 120.0 . .
O1 C20 C19 109.1(3) . .
O1 C20 H20A 109.9 . .
C19 C20 H20A 109.9 . .
O1 C20 H20B 109.9 . .
C19 C20 H20B 109.9 . .
H20A C20 H20B 108.3 . .
O1 C21 C22 109.6(3) . .
O1 C21 H21A 109.7 . .
C22 C21 H21A 109.7 . .
O1 C21 H21B 109.7 . .
C22 C21 H21B 109.7 . .
H21A C21 H21B 108.2 . .
C21 C22 H22A 109.5 . .
C21 C22 H22B 109.5 . .
H22A C22 H22B 109.5 . .
C21 C22 H22C 109.5 . .
H22A C22 H22C 109.5 . .
H22B C22 H22C 109.5 . .
C13 C14 H14A 109.5 . .
C13 C14 H14B 109.5 . .
H14A C14 H14B 109.5 . .
C13 C14 H14C 109.5 . .
H14A C14 H14C 109.5 . .
H14B C14 H14C 109.5 . .
C17 C16 C18 110.6(3) . .
C17 C16 C12 112.3(3) . .
C18 C16 C12 112.6(3) . .
C17 C16 H16 107.0 . .
C18 C16 H16 107.0 . .
C12 C16 H16 107.0 . .
C16 C18 H18A 109.5 . .
C16 C18 H18B 109.5 . .
H18A C18 H18B 109.5 . .
C16 C18 H18C 109.5 . .
H18A C18 H18C 109.5 . .
H18B C18 H18C 109.5 . .
C6 N2 C7 118.8(3) . .
C6 N2 Na1 108.2(2) . .
C7 N2 Na1 129.6(2) . .
C5 N1 C2 103.8(3) . .
C5 N1 Na1 113.2(2) . 3_777
C2 N1 Na1 115.0(2) . 3_777
C5 N1 Na1 140.1(2) . .
C2 N1 Na1 106.6(2) . .
Na1 N1 Na1 75.82(9) 3_777 .
C20 O1 C21 111.8(3) . .
C20 O1 Na1 122.9(2) . .
C21 O1 Na1 125.2(2) . .
O1 Na1 N1 128.22(11) . 3_777
O1 Na1 N1 120.71(10) . .
N1 Na1 N1 104.18(9) 3_777 .
O1 Na1 N2 121.83(11) . .
N1 Na1 N2 93.98(10) 3_777 .
N1 Na1 N2 72.45(11) . .
O1 Na1 Na1 156.80(11) . 3_777
N1 Na1 Na1 52.12(8) 3_777 3_777
N1 Na1 Na1 52.06(7) . 3_777
N2 Na1 Na1 79.10(9) . 3_777
O1 Na1 C6 120.59(10) . .
N1 Na1 C6 106.96(10) 3_777 .
N1 Na1 C6 51.03(10) . .
N2 Na1 C6 23.39(9) . .
Na1 Na1 C6 74.06(8) 3_777 .
O1 Na1 C2 119.36(10) . .
N1 Na1 C2 112.28(10) 3_777 .
N1 Na1 C2 25.34(9) . .
N2 Na1 C2 49.52(9) . .
Na1 Na1 C2 64.70(8) 3_777 .
C6 Na1 C2 26.61(9) . .
C16 C17 H17A 109.5 . .
C16 C17 H17B 109.5 . .
H17A C17 H17B 109.5 . .
C16 C17 H17C 109.5 . .
H17A C17 H17C 109.5 . .
H17B C17 H17C 109.5 . .
C20 C19 H19A 109.5 . .
C20 C19 H19B 109.5 . .
H19A C19 H19B 109.5 . .
C20 C19 H19C 109.5 . .
H19A C19 H19C 109.5 . .
H19B C19 H19C 109.5 . .

loop_
_geom_bond_atom_site_label_1
_geom_bond_atom_site_label_2
_geom_bond_distance
_geom_bond_site_symmetry_2
C2 N1 1.385(4) .
C2 C3 1.395(4) .
C2 C6 1.424(5) .
C2 Na1 3.101(4) .
C5 N1 1.354(4) .
C5 C4 1.381(5) .
C5 H5 0.9300 .
C8 C9 1.386(5) .
C8 C7 1.409(5) .
C8 C13 1.520(5) .
C6 N2 1.290(4) .
C6 Na1 3.086(4) .
C6 H6 0.9300 .
C3 C4 1.379(5) .
C3 H3 0.9300 .
C12 C11 1.386(5) .
C12 C7 1.400(5) .
C12 C16 1.516(5) .
C4 H4 0.9300 .
C13 C15 1.527(5) .
C13 C14 1.528(4) .
C13 H13 0.9800 .
C7 N2 1.423(4) .
C9 C10 1.379(5) .
C9 H9 0.9300 .
C11 C10 1.374(5) .
C11 H11 0.9300 .
C15 H15A 0.9600 .
C15 H15B 0.9600 .
C15 H15C 0.9600 .
C10 H10 0.9300 .
C20 O1 1.420(4) .
C20 C19 1.503(5) .
C20 H20A 0.9700 .
C20 H20B 0.9700 .
C21 O1 1.429(4) .
C21 C22 1.496(5) .
C21 H21A 0.9700 .
C21 H21B 0.9700 .
C22 H22A 0.9600 .
C22 H22B 0.9600 .
C22 H22C 0.9600 .
C14 H14A 0.9600 .
C14 H14B 0.9600 .
C14 H14C 0.9600 .
C16 C17 1.514(5) .
C16 C18 1.519(5) .
C16 H16 0.9800 .
C18 H18A 0.9600 .
C18 H18B 0.9600 .
C18 H18C 0.9600 .
N2 Na1 2.428(3) .
N1 Na1 2.404(3) 3_777
N1 Na1 2.405(3) .
O1 Na1 2.290(3) .
Na1 N1 2.404(3) 3_777
Na1 Na1 2.955(3) 3_777
C17 H17A 0.9600 .
C17 H17B 0.9600 .
C17 H17C 0.9600 .
C19 H19A 0.9600 .
C19 H19B 0.9600 .
C19 H19C 0.9600 .

loop_
_geom_torsion_atom_site_label_1
_geom_torsion_atom_site_label_2
_geom_torsion_atom_site_label_3
_geom_torsion_atom_site_label_4
_geom_torsion
_geom_torsion_site_symmetry_1
_geom_torsion_site_symmetry_4
N1 C2 C6 N2 -4.1(5) . .
C3 C2 C6 N2 174.0(3) . .
Na1 C2 C6 N2 13.9(3) . .
N1 C2 C6 Na1 -18.0(3) . .
C3 C2 C6 Na1 160.1(3) . .
N1 C2 C3 C4 1.0(4) . .
C6 C2 C3 C4 -177.2(3) . .
Na1 C2 C3 C4 -38.3(6) . .
C2 C3 C4 C5 -0.8(4) . .
N1 C5 C4 C3 0.4(4) . .
C9 C8 C13 C15 -94.7(4) . .
C7 C8 C13 C15 85.9(4) . .
C9 C8 C13 C14 30.1(5) . .
C7 C8 C13 C14 -149.3(3) . .
C11 C12 C7 C8 1.5(5) . .
C16 C12 C7 C8 -177.2(3) . .
C11 C12 C7 N2 177.5(3) . .
C16 C12 C7 N2 -1.2(5) . .
C9 C8 C7 C12 -1.4(5) . .
C13 C8 C7 C12 178.0(3) . .
C9 C8 C7 N2 -177.4(3) . .
C13 C8 C7 N2 2.0(5) . .
C7 C8 C9 C10 0.1(5) . .
C13 C8 C9 C10 -179.4(3) . .
C7 C12 C11 C10 -0.2(5) . .
C16 C12 C11 C10 178.5(3) . .
C12 C11 C10 C9 -1.1(6) . .
C8 C9 C10 C11 1.2(6) . .
C11 C12 C16 C17 70.3(5) . .
C7 C12 C16 C17 -111.0(4) . .
C11 C12 C16 C18 -55.4(5) . .
C7 C12 C16 C18 123.3(4) . .
C2 C6 N2 C7 -179.7(3) . .
Na1 C6 N2 C7 -161.4(3) . .
C2 C6 N2 Na1 -18.2(4) . .
C12 C7 N2 C6 85.8(4) . .
C8 C7 N2 C6 -98.1(4) . .
C12 C7 N2 Na1 -71.0(4) . .
C8 C7 N2 Na1 105.1(3) . .
C4 C5 N1 C2 0.2(4) . .
C4 C5 N1 Na1 -125.2(3) . 3_777
C4 C5 N1 Na1 139.2(3) . .
C3 C2 N1 C5 -0.8(3) . .
C6 C2 N1 C5 177.6(3) . .
Na1 C2 N1 C5 153.9(3) . .
C3 C2 N1 Na1 123.5(2) . 3_777
C6 C2 N1 Na1 -58.1(3) . 3_777
Na1 C2 N1 Na1 -81.80(18) . 3_777
C3 C2 N1 Na1 -154.7(2) . .
C6 C2 N1 Na1 23.7(3) . .
C19 C20 O1 C21 -177.2(4) . .
C19 C20 O1 Na1 3.9(5) . .
C22 C21 O1 C20 177.2(4) . .
C22 C21 O1 Na1 -4.0(5) . .
C20 O1 Na1 N1 17.1(3) . 3_777
C21 O1 Na1 N1 -161.6(3) . 3_777
C20 O1 Na1 N1 163.3(3) . .
C21 O1 Na1 N1 -15.4(3) . .
C20 O1 Na1 N2 -109.2(3) . .
C21 O1 Na1 N2 72.0(3) . .
C20 O1 Na1 Na1 98.7(4) . 3_777
C21 O1 Na1 Na1 -80.0(4) . 3_777
C20 O1 Na1 C6 -136.6(3) . .
C21 O1 Na1 C6 44.7(3) . .
C20 O1 Na1 C2 -167.4(3) . .
C21 O1 Na1 C2 13.9(3) . .
C5 N1 Na1 O1 -43.8(4) . .
C2 N1 Na1 O1 94.5(2) . .
Na1 N1 Na1 O1 -153.18(13) 3_777 .
C5 N1 Na1 N1 109.4(4) . 3_777
C2 N1 Na1 N1 -112.3(2) . 3_777
Na1 N1 Na1 N1 0.0 3_777 3_777
C5 N1 Na1 N2 -160.9(3) . .
C2 N1 Na1 N2 -22.63(19) . .
Na1 N1 Na1 N2 89.72(10) 3_777 .
C5 N1 Na1 Na1 109.4(3) . 3_777
C2 N1 Na1 Na1 -112.3(2) . 3_777
C5 N1 Na1 C6 -150.1(4) . .
C2 N1 Na1 C6 -11.83(17) . .
Na1 N1 Na1 C6 100.52(12) 3_777 .
C5 N1 Na1 C2 -138.3(4) . .
Na1 N1 Na1 C2 112.3(2) 3_777 .
C6 N2 Na1 O1 -94.2(2) . .
C7 N2 Na1 O1 64.5(3) . .
C6 N2 Na1 N1 125.2(2) . 3_777
C7 N2 Na1 N1 -76.1(3) . 3_777
C6 N2 Na1 N1 21.5(2) . .
C7 N2 Na1 N1 -179.7(3) . .
C6 N2 Na1 Na1 75.0(2) . 3_777
C7 N2 Na1 Na1 -126.3(3) . 3_777
C7 N2 Na1 C6 158.8(4) . .
C6 N2 Na1 C2 9.02(19) . .
C7 N2 Na1 C2 167.8(3) . .
N2 C6 Na1 O1 100.2(2) . .
C2 C6 Na1 O1 -95.26(19) . .
N2 C6 Na1 N1 -58.5(2) . 3_777
C2 C6 Na1 N1 106.05(18) . 3_777
N2 C6 Na1 N1 -153.3(2) . .
C2 C6 Na1 N1 11.29(16) . .
C2 C6 Na1 N2 164.6(3) . .
N2 C6 Na1 Na1 -99.5(2) . 3_777
C2 C6 Na1 Na1 65.04(17) . 3_777
N2 C6 Na1 C2 -164.6(3) . .
N1 C2 Na1 O1 -100.4(2) . .
C3 C2 Na1 O1 -47.5(5) . .
C6 C2 Na1 O1 100.40(19) . .
N1 C2 Na1 N1 75.7(2) . 3_777
C3 C2 Na1 N1 128.7(5) . 3_777
C6 C2 Na1 N1 -83.44(19) . 3_777
C3 C2 Na1 N1 52.9(5) . .
C6 C2 Na1 N1 -159.2(3) . .
N1 C2 Na1 N2 151.2(2) . .
C3 C2 Na1 N2 -155.9(5) . .
C6 C2 Na1 N2 -7.99(16) . .
N1 C2 Na1 Na1 53.79(18) . 3_777
C3 C2 Na1 Na1 106.7(5) . 3_777
C6 C2 Na1 Na1 -105.37(18) . 3_777
N1 C2 Na1 C6 159.2(3) . .
C3 C2 Na1 C6 -147.9(6) . .
